data_4061251
_journal_name_full Organometallics
_journal_paper_doi 10.1021/om049408l
_journal_year 2004
_chemical_formula_moiety '(C48 H46 Cl O1 P3 Ru) 0.5(O C2 H6)'
_chemical_formula_sum 'C49 H49 Cl O1.5 P3 Ru'
_chemical_formula_weight 891.31
_space_group_IT_number 15
_symmetry_cell_setting monoclinic
_symmetry_space_group_name_Hall '-C 2yc'
_symmetry_space_group_name_H-M 'C 1 2/c 1'
_cell_angle_alpha 90.00
_cell_angle_beta 94.50(2)
_cell_angle_gamma 90.00
_cell_formula_units_Z 8
_cell_length_a 21.735(5)
_cell_length_b 10.385(3)
_cell_length_c 37.589(6)
_cell_measurement_temperature 150(2)
_cell_volume 8458(3)
_diffrn_ambient_temperature 150(2)
_exptl_crystal_density_diffrn 1.400
_cod_original_sg_symbol_H-M 'C 2/c'
_cod_original_formula_sum 'C49 H49 Cl O1.50 P3 Ru'
_cod_database_code 4061251

loop_
_symmetry_equiv_pos_as_xyz
'x, y, z'
'-x, y, -z+1/2'
'x+1/2, y+1/2, z'
'-x+1/2, y+1/2, -z+1/2'
'-x, -y, -z'
'x, -y, z-1/2'
'-x+1/2, -y+1/2, -z'
'x+1/2, -y+1/2, z-1/2'

loop_
_atom_site_label
_atom_site_type_symbol
_atom_site_fract_x
_atom_site_fract_y
_atom_site_fract_z
_atom_site_U_iso_or_equiv
_atom_site_adp_type
_atom_site_occupancy
_atom_site_symmetry_multiplicity
_atom_site_calc_flag
_atom_site_refinement_flags
_atom_site_disorder_assembly
_atom_site_disorder_group
Ru Ru 0.069750(13) 1.04161(3) 0.111439(6) 0.02610(14) Uani 1 1 d . . .
P1 P -0.03001(5) 0.95012(10) 0.10586(2) 0.0271(2) Uani 1 1 d . . .
P2 P 0.16504(5) 1.15356(11) 0.10280(2) 0.0285(2) Uani 1 1 d . . .
P3 P 0.09737(5) 0.97279(11) 0.17233(2) 0.0296(2) Uani 1 1 d . . .
Cl1 Cl 0.03404(5) 1.24287(11) 0.13837(2) 0.0364(2) Uani 1 1 d . . .
C1 C 0.09484(18) 0.8919(5) 0.09043(9) 0.0320(9) Uani 1 1 d . . .
O1 O 0.10934(15) 0.8003(4) 0.07743(7) 0.0404(7) Uani 1 1 d . . .
C2 C 0.03517(18) 1.1222(4) 0.06027(9) 0.0317(8) Uani 1 1 d . . .
H2A H 0.0456 1.2150 0.0604 0.038 Uiso 1 1 calc R . .
H2B H 0.0580 1.0811 0.0415 0.038 Uiso 1 1 calc R . .
C3 C -0.03276(18) 1.1094(4) 0.04958(9) 0.0302(8) Uani 1 1 d . . .
C4 C -0.07145(18) 1.0300(4) 0.06798(9) 0.0281(8) Uani 1 1 d . . .
C5 C -0.13506(19) 1.0146(4) 0.05707(9) 0.0313(8) Uani 1 1 d . . .
C6 C -0.1778(2) 0.9271(5) 0.07535(10) 0.0379(9) Uani 1 1 d . . .
H6A H -0.1879 0.9662 0.0979 0.057 Uiso 1 1 calc R . .
H6B H -0.1576 0.8439 0.0802 0.057 Uiso 1 1 calc R . .
H6C H -0.2157 0.9142 0.0599 0.057 Uiso 1 1 calc R . .
C7 C -0.1586(2) 1.0845(5) 0.02738(10) 0.0353(9) Uani 1 1 d . . .
H7 H -0.2010 1.0759 0.0193 0.042 Uiso 1 1 calc R . .
C8 C -0.1208(2) 1.1670(5) 0.00932(9) 0.0368(10) Uani 1 1 d . . .
H8 H -0.1379 1.2150 -0.0106 0.044 Uiso 1 1 calc R . .
C9 C -0.05910(19) 1.1796(5) 0.02006(9) 0.0354(9) Uani 1 1 d . . .
H9 H -0.0340 1.2360 0.0075 0.042 Uiso 1 1 calc R . .
C10 C -0.08258(19) 0.9621(5) 0.14145(9) 0.0330(9) Uani 1 1 d . . .
C11 C -0.1044(2) 0.8539(6) 0.15886(10) 0.0421(11) Uani 1 1 d . . .
H11 H -0.0929 0.7701 0.1516 0.051 Uiso 1 1 calc R . .
C12 C -0.1430(2) 0.8678(6) 0.18683(11) 0.0445(11) Uani 1 1 d . . .
H12 H -0.1571 0.7940 0.1987 0.053 Uiso 1 1 calc R . .
C13 C -0.1605(2) 0.9904(6) 0.19700(12) 0.0466(12) Uani 1 1 d . . .
H13 H -0.1866 1.0003 0.2159 0.056 Uiso 1 1 calc R . .
C14 C -0.1397(2) 1.0993(6) 0.17953(11) 0.0461(12) Uani 1 1 d . . .
H14 H -0.1518 1.1831 0.1864 0.055 Uiso 1 1 calc R . .
C15 C -0.1009(2) 1.0831(5) 0.15173(10) 0.0362(9) Uani 1 1 d . . .
H15 H -0.0870 1.1568 0.1397 0.043 Uiso 1 1 calc R . .
C16 C -0.02860(18) 0.7799(4) 0.09409(9) 0.0307(8) Uani 1 1 d . . .
C17 C -0.0449(2) 0.7370(5) 0.05938(10) 0.0360(9) Uani 1 1 d . . .
H17 H -0.0624 0.7954 0.0419 0.043 Uiso 1 1 calc R . .
C18 C -0.0353(2) 0.6073(5) 0.05026(12) 0.0425(11) Uani 1 1 d . . .
H18 H -0.0466 0.5783 0.0267 0.051 Uiso 1 1 calc R . .
C19 C -0.0097(2) 0.5226(5) 0.07546(13) 0.0415(10) Uani 1 1 d . . .
H19 H -0.0036 0.4352 0.0692 0.050 Uiso 1 1 calc R . .
C20 C 0.0071(2) 0.5640(5) 0.10981(13) 0.0430(11) Uani 1 1 d . . .
H20 H 0.0244 0.5050 0.1271 0.052 Uiso 1 1 calc R . .
C21 C -0.00123(19) 0.6903(5) 0.11888(10) 0.0343(9) Uani 1 1 d . . .
H21 H 0.0117 0.7183 0.1423 0.041 Uiso 1 1 calc R . .
C22 C 0.16175(18) 1.2709(4) 0.06587(9) 0.0277(8) Uani 1 1 d . . .
C23 C 0.1783(2) 1.2394(5) 0.03162(10) 0.0360(9) Uani 1 1 d . . .
H23 H 0.1906 1.1541 0.0264 0.043 Uiso 1 1 calc R . .
C24 C 0.1768(2) 1.3345(5) 0.00530(10) 0.0433(11) Uani 1 1 d . . .
H24 H 0.1887 1.3134 -0.0178 0.052 Uiso 1 1 calc R . .
C25 C 0.1583(2) 1.4578(5) 0.01215(12) 0.0418(11) Uani 1 1 d . . .
H25 H 0.1574 1.5212 -0.0061 0.050 Uiso 1 1 calc R . .
C26 C 0.1410(2) 1.4898(6) 0.04586(12) 0.0428(10) Uani 1 1 d . . .
H26 H 0.1286 1.5753 0.0508 0.051 Uiso 1 1 calc R . .
C27 C 0.1419(2) 1.3959(5) 0.07251(10) 0.0373(9) Uani 1 1 d . . .
H27 H 0.1289 1.4173 0.0953 0.045 Uiso 1 1 calc R . .
C28 C 0.2321(2) 1.0537(5) 0.09459(10) 0.0356(10) Uani 1 1 d . . .
C29 C 0.2257(2) 0.9590(5) 0.06839(11) 0.0407(11) Uani 1 1 d . . .
H29 H 0.1878 0.9512 0.0542 0.049 Uiso 1 1 calc R . .
C30 C 0.2744(3) 0.8748(6) 0.06252(13) 0.0493(12) Uani 1 1 d . . .
H30 H 0.2690 0.8083 0.0452 0.059 Uiso 1 1 calc R . .
C31 C 0.3307(3) 0.8898(8) 0.08229(14) 0.0619(17) Uani 1 1 d . . .
H31 H 0.3639 0.8332 0.0786 0.074 Uiso 1 1 calc R . .
C32 C 0.3382(3) 0.9871(8) 0.10732(14) 0.0633(18) Uani 1 1 d . . .
H32 H 0.3771 0.9989 0.1202 0.076 Uiso 1 1 calc R . .
C33 C 0.2891(2) 1.0682(5) 0.11376(12) 0.0422(11) Uani 1 1 d . . .
H33 H 0.2947 1.1338 0.1313 0.051 Uiso 1 1 calc R . .
C34 C 0.1948(2) 1.2593(5) 0.13879(9) 0.0367(9) Uani 1 1 d . . .
H34A H 0.2110 1.2073 0.1592 0.055 Uiso 1 1 calc R . .
H34B H 0.1615 1.3147 0.1460 0.055 Uiso 1 1 calc R . .
H34C H 0.2279 1.3129 0.1305 0.055 Uiso 1 1 calc R . .
C35 C 0.15723(19) 1.0599(4) 0.20037(9) 0.0301(8) Uani 1 1 d . . .
C36 C 0.1424(2) 1.1759(5) 0.21632(9) 0.0360(9) Uani 1 1 d . . .
H36 H 0.1012 1.2071 0.2130 0.043 Uiso 1 1 calc R . .
C37 C 0.1861(2) 1.2469(5) 0.23693(10) 0.0387(10) Uani 1 1 d . . .
H37 H 0.1747 1.3252 0.2477 0.046 Uiso 1 1 calc R . .
C38 C 0.2461(2) 1.2033(5) 0.24171(10) 0.0451(12) Uani 1 1 d . . .
H38 H 0.2760 1.2512 0.2560 0.054 Uiso 1 1 calc R . .
C39 C 0.2628(2) 1.0884(5) 0.22554(10) 0.0380(10) Uani 1 1 d . . .
H39 H 0.3043 1.0589 0.2286 0.046 Uiso 1 1 calc R . .
C40 C 0.2188(2) 1.0170(5) 0.20492(10) 0.0339(9) Uani 1 1 d . . .
H40 H 0.2304 0.9393 0.1939 0.041 Uiso 1 1 calc R . .
C41 C 0.1240(2) 0.8052(4) 0.17793(10) 0.0352(9) Uani 1 1 d . . .
C42 C 0.1698(2) 0.7623(5) 0.15693(11) 0.0431(11) Uani 1 1 d . . .
H42 H 0.1864 0.8191 0.1403 0.052 Uiso 1 1 calc R . .
C43 C 0.1913(3) 0.6364(6) 0.16026(13) 0.0576(16) Uani 1 1 d . . .
H43 H 0.2232 0.6080 0.1463 0.069 Uiso 1 1 calc R . .
C44 C 0.1667(4) 0.5531(6) 0.18357(15) 0.0670(19) Uani 1 1 d . . .
H44 H 0.1819 0.4676 0.1859 0.080 Uiso 1 1 calc R . .
C45 C 0.1196(3) 0.5930(6) 0.20382(15) 0.0625(17) Uani 1 1 d . . .
H45 H 0.1015 0.5340 0.2192 0.075 Uiso 1 1 calc R . .
C46 C 0.0988(2) 0.7211(5) 0.20153(12) 0.0456(11) Uani 1 1 d . . .
H46 H 0.0677 0.7500 0.2161 0.055 Uiso 1 1 calc R . .
C47 C 0.0348(2) 0.9830(6) 0.20219(10) 0.0410(11) Uani 1 1 d . . .
H47A H 0.0036 0.9176 0.1954 0.061 Uiso 1 1 calc R . .
H47B H 0.0160 1.0687 0.2003 0.061 Uiso 1 1 calc R . .
H47C H 0.0515 0.9682 0.2268 0.061 Uiso 1 1 calc R . .
O1S O 0.0000 0.4522(8) 0.2500 0.079(2) Uani 1 2 d S . .
C2S C -0.0284(3) 0.3795(8) 0.22195(15) 0.073(2) Uani 1 1 d . . .
H2S1 H -0.0579 0.3180 0.2313 0.088 Uiso 1 1 calc R . .
H2S2 H 0.0031 0.3299 0.2101 0.088 Uiso 1 1 calc R . .
C3S C -0.0618(5) 0.4685(12) 0.1956(2) 0.119(4) Uani 1 1 d . . .
H3S1 H -0.0652 0.5540 0.2063 0.178 Uiso 1 1 calc R . .
H3S2 H -0.1033 0.4346 0.1890 0.178 Uiso 1 1 calc R . .
H3S3 H -0.0389 0.4749 0.1742 0.178 Uiso 1 1 calc R . .

loop_
_atom_site_aniso_label
_atom_site_aniso_U_11
_atom_site_aniso_U_22
_atom_site_aniso_U_33
_atom_site_aniso_U_23
_atom_site_aniso_U_13
_atom_site_aniso_U_12
Ru 0.0265(2) 0.0274(2) 0.02434(17) 0.00023(9) 0.00202(10) -0.00139(11)
P1 0.0283(5) 0.0280(6) 0.0249(4) 0.0016(3) 0.0010(3) -0.0013(4)
P2 0.0285(5) 0.0291(6) 0.0278(4) -0.0005(3) 0.0027(3) -0.0031(4)
P3 0.0297(6) 0.0331(6) 0.0257(4) 0.0023(3) 0.0007(3) -0.0013(4)
Cl1 0.0402(6) 0.0303(6) 0.0391(5) -0.0011(3) 0.0066(3) 0.0019(4)
C1 0.0254(19) 0.042(3) 0.0292(16) 0.0036(14) 0.0041(12) -0.0042(17)
O1 0.044(2) 0.036(2) 0.0428(15) -0.0061(12) 0.0111(11) -0.0026(14)
C2 0.034(2) 0.032(2) 0.0297(16) 0.0073(13) 0.0029(13) -0.0045(16)
C3 0.029(2) 0.036(3) 0.0254(15) -0.0012(13) 0.0022(12) 0.0006(16)
C4 0.027(2) 0.030(2) 0.0271(15) -0.0003(12) 0.0014(12) 0.0013(15)
C5 0.029(2) 0.032(3) 0.0330(17) -0.0013(14) 0.0007(13) -0.0028(16)
C6 0.033(2) 0.041(3) 0.0388(19) 0.0030(16) -0.0009(14) -0.0056(18)
C7 0.036(2) 0.036(3) 0.0332(17) -0.0009(15) -0.0030(14) 0.0047(18)
C8 0.040(2) 0.042(3) 0.0278(16) 0.0057(15) -0.0022(13) 0.0036(18)
C9 0.032(2) 0.045(3) 0.0291(16) 0.0051(15) 0.0032(13) -0.0026(18)
C10 0.028(2) 0.043(3) 0.0273(16) -0.0009(14) 0.0018(13) -0.0034(16)
C11 0.035(3) 0.056(3) 0.0352(18) 0.0014(17) 0.0061(15) -0.007(2)
C12 0.045(3) 0.050(3) 0.040(2) 0.0040(17) 0.0132(16) -0.014(2)
C13 0.046(3) 0.050(4) 0.046(2) -0.0039(19) 0.0214(18) -0.012(2)
C14 0.039(3) 0.055(4) 0.046(2) -0.0083(19) 0.0109(16) 0.002(2)
C15 0.038(3) 0.032(3) 0.0394(19) -0.0030(15) 0.0052(15) -0.0001(18)
C16 0.027(2) 0.030(3) 0.0344(17) 0.0002(14) 0.0016(13) -0.0040(16)
C17 0.034(2) 0.038(3) 0.0353(18) -0.0036(15) 0.0001(14) 0.0018(17)
C18 0.039(3) 0.043(3) 0.045(2) -0.0111(18) 0.0029(16) -0.003(2)
C19 0.032(3) 0.027(3) 0.067(3) -0.0082(18) 0.0087(18) -0.0004(18)
C20 0.031(3) 0.042(3) 0.057(3) 0.0106(19) 0.0042(17) -0.0018(19)
C21 0.029(2) 0.033(3) 0.0404(18) 0.0032(15) 0.0002(14) -0.0025(17)
C22 0.025(2) 0.026(2) 0.0325(16) 0.0000(13) 0.0033(12) -0.0048(15)
C23 0.037(2) 0.039(3) 0.0322(17) -0.0014(15) 0.0018(14) -0.0016(18)
C24 0.044(3) 0.056(4) 0.0300(17) 0.0026(17) 0.0045(15) -0.002(2)
C25 0.041(3) 0.043(3) 0.040(2) 0.0109(17) 0.0011(16) 0.0046(19)
C26 0.043(3) 0.040(3) 0.046(2) 0.0029(18) 0.0061(17) 0.007(2)
C27 0.035(2) 0.038(3) 0.0392(19) 0.0004(16) 0.0077(14) -0.0037(18)
C28 0.024(2) 0.052(3) 0.0315(17) 0.0068(15) 0.0043(13) -0.0068(17)
C29 0.035(2) 0.049(4) 0.040(2) 0.0021(16) 0.0084(15) 0.0048(19)
C30 0.055(3) 0.045(4) 0.050(2) 0.0016(19) 0.0145(19) 0.011(2)
C31 0.054(4) 0.083(5) 0.050(3) 0.012(3) 0.013(2) 0.025(3)
C32 0.032(3) 0.106(6) 0.051(3) 0.009(3) -0.0012(19) 0.017(3)
C33 0.027(2) 0.054(3) 0.045(2) -0.0036(19) 0.0000(15) 0.000(2)
C34 0.042(2) 0.037(3) 0.0309(17) -0.0008(14) 0.0029(13) -0.0092(18)
C35 0.032(2) 0.032(2) 0.0263(15) 0.0030(13) 0.0011(12) -0.0044(16)
C36 0.037(2) 0.039(3) 0.0327(17) -0.0007(15) 0.0045(14) -0.0052(18)
C37 0.051(3) 0.032(3) 0.0336(18) -0.0045(15) 0.0027(15) -0.0069(19)
C38 0.050(3) 0.055(3) 0.0290(17) 0.0024(17) -0.0025(15) -0.018(2)
C39 0.031(2) 0.043(3) 0.0404(19) 0.0023(16) -0.0003(14) -0.0049(19)
C40 0.033(2) 0.037(3) 0.0317(17) 0.0037(14) 0.0010(13) -0.0057(18)
C41 0.039(2) 0.028(2) 0.0371(18) 0.0010(15) -0.0102(15) 0.0007(17)
C42 0.051(3) 0.037(3) 0.0389(19) -0.0023(17) -0.0098(17) 0.004(2)
C43 0.076(4) 0.047(4) 0.046(2) -0.014(2) -0.019(2) 0.025(3)
C44 0.105(6) 0.040(4) 0.050(3) -0.002(2) -0.031(3) 0.005(3)
C45 0.086(5) 0.043(4) 0.053(3) 0.012(2) -0.028(3) -0.013(3)
C46 0.047(3) 0.043(3) 0.043(2) 0.0088(18) -0.0136(17) -0.007(2)
C47 0.034(2) 0.060(3) 0.0292(17) 0.0020(16) 0.0036(14) -0.002(2)
O1S 0.081(5) 0.113(8) 0.045(3) 0.000 0.005(3) 0.000
C2S 0.074(5) 0.094(6) 0.051(3) 0.008(3) -0.003(3) 0.008(4)
C3S 0.090(7) 0.208(13) 0.057(4) 0.036(5) 0.004(4) 0.039(6)

loop_
_geom_bond_atom_site_label_1
_geom_bond_atom_site_label_2
_geom_bond_distance
_geom_bond_site_symmetry_2
_geom_bond_publ_flag
Ru C1 1.845(5) . ?
Ru C2 2.177(3) . ?
Ru P1 2.3615(12) . ?
Ru P2 2.4191(11) . ?
Ru P3 2.4278(10) . ?
Ru Cl1 2.4735(12) . ?
P1 C16 1.823(5) . ?
P1 C4 1.824(4) . ?
P1 C10 1.831(4) . ?
P2 C34 1.821(4) . ?
P2 C28 1.834(5) . ?
P2 C22 1.844(4) . ?
P3 C47 1.832(4) . ?
P3 C41 1.841(5) . ?
P3 C35 1.846(4) . ?
C1 O1 1.126(5) . ?
C2 C3 1.505(5) . ?
C3 C4 1.399(6) . ?
C3 C9 1.411(5) . ?
C4 C5 1.420(5) . ?
C5 C7 1.395(6) . ?
C5 C6 1.503(6) . ?
C7 C8 1.400(7) . ?
C8 C9 1.376(6) . ?
C10 C15 1.383(7) . ?
C10 C11 1.402(7) . ?
C11 C12 1.403(6) . ?
C12 C13 1.391(8) . ?
C13 C14 1.400(8) . ?
C14 C15 1.403(6) . ?
C16 C17 1.398(5) . ?
C16 C21 1.414(6) . ?
C17 C18 1.409(7) . ?
C18 C19 1.378(7) . ?
C19 C20 1.383(7) . ?
C20 C21 1.371(7) . ?
C22 C27 1.397(7) . ?
C22 C23 1.402(5) . ?
C23 C24 1.396(6) . ?
C24 C25 1.372(7) . ?
C25 C26 1.390(7) . ?
C26 C27 1.397(6) . ?
C28 C29 1.391(7) . ?
C28 C33 1.393(6) . ?
C29 C30 1.403(7) . ?
C30 C31 1.389(8) . ?
C31 C32 1.382(10) . ?
C32 C33 1.396(8) . ?
C35 C36 1.394(6) . ?
C35 C40 1.407(6) . ?
C36 C37 1.390(6) . ?
C37 C38 1.378(7) . ?
C38 C39 1.400(7) . ?
C39 C40 1.397(6) . ?
C41 C46 1.387(6) . ?
C41 C42 1.392(7) . ?
C42 C43 1.391(7) . ?
C43 C44 1.369(10) . ?
C44 C45 1.385(10) . ?
C45 C46 1.405(8) . ?
O1S C2S 1.400(8) . ?
O1S C2S 1.400(8) 2 ?
C2S C3S 1.501(10) . ?
